data_2311474
loop_
_publ_author_name
'Frampton, Christopher S.'
'McKendrick, Joseph J.'
'MacNicol, David D.'

_publ_section_title
;
 4-(4-Hy-droxy-phenyl)-2,2,4-trimethyl-7,8-benzo-thia-chroman, a
 fused-ring counterpart of <i>thia</i>-Dianin's compound.
;
_journal_coeditor_code HB7711
_journal_issue 'Pt 11'
_journal_name_full 'Acta crystallographica. Section E, Crystallographic communications'
_journal_page_first 1662
_journal_page_last 1665
_journal_paper_doi 10.1107/S2056989017014608
_journal_volume 73
_journal_year 2017
_chemical_formula_iupac 'C22 H22 O S'
_chemical_formula_moiety 'C22 H22 O S'
_chemical_formula_sum 'C22 H22 O S'
_chemical_formula_weight 334.45
_chemical_name_common
;
4-(4-Hydroxyphenyl)-2,2,4-trimethyl-7,8-benzothiachroman
;
_chemical_name_systematic
;
4-(1,3,3-Trimethyl-2,3-dihydro-1<i>H</i>-4-thiaphenanthren-1-yl)phenol
;
_space_group_crystal_system monoclinic
_space_group_IT_number 9
_space_group_name_Hall 'I -2ya'
_space_group_name_H-M_alt 'I 1 a 1'
_atom_sites_solution_hydrogens mixed
_atom_sites_solution_primary direct
_audit_creation_method SHELXL-2014/6
_cell_angle_alpha 90
_cell_angle_beta 91.640(3)
_cell_angle_gamma 90
_cell_formula_units_Z 8
_cell_length_a 10.3190(3)
_cell_length_b 20.6009(7)
_cell_length_c 15.8756(5)
_cell_measurement_reflns_used 5117
_cell_measurement_temperature 100.0(10)
_cell_measurement_theta_max 76.60
_cell_measurement_theta_min 3.49
_cell_volume 3373.46(18)
_computing_cell_refinement
;
CrysAlis PRO (Rigaku Oxford Diffraction, 2015)
;
_computing_data_collection
;
CrysAlis PRO (Rigaku Oxford Diffraction, 2015)
;
_computing_data_reduction
;
CrysAlis PRO (Rigaku Oxford Diffraction, 2015)
;
_computing_molecular_graphics
;
SHELXTL (Sheldrick, 2008) and <i>Mercury</i> (Macrae <i>et al.</i>,
2008)
;
_computing_publication_material
;
SHELXTL (Sheldrick, 2008), <i>Mercury</i> (Macrae <i>et al.</i>,
2008) and publCIF (Westrip, 2010)
;
_computing_structure_refinement
;
SHELXL2014/6 (Sheldrick, 2015)
;
_computing_structure_solution
;
SHELXD2014/6 (Sheldrick, 2015)
;
_diffrn_ambient_temperature 100.0(10)
_diffrn_detector_area_resol_mean 5.2921
_diffrn_measured_fraction_theta_full 0.999
_diffrn_measured_fraction_theta_max 0.999
_diffrn_measurement_device_type 'Rigaku Oxford Diffraction SuperNova, Dualflex, AtlasS2'
_diffrn_measurement_method \w
_diffrn_radiation_type CuK\a
_diffrn_radiation_wavelength 1.54184
_diffrn_reflns_limit_h_max 12
_diffrn_reflns_limit_h_min -12
_diffrn_reflns_limit_k_max 25
_diffrn_reflns_limit_k_min -25
_diffrn_reflns_limit_l_max 19
_diffrn_reflns_limit_l_min -19
_diffrn_reflns_number 7560
_diffrn_reflns_theta_full 67.679
_diffrn_reflns_theta_max 74.448
_diffrn_reflns_theta_min 3.516
_exptl_absorpt_coefficient_mu 1.723
_exptl_absorpt_correction_T_max 0.914
_exptl_absorpt_correction_T_min 0.740
_exptl_absorpt_correction_type analytical
_exptl_absorpt_process_details
;
[CrysAlis PRO (Rigaku Oxford Diffraction, 2015), based on expressions
derived
by Clark & Reid (1995)]
;
_exptl_crystal_colour colourless
_exptl_crystal_density_diffrn 1.317
_exptl_crystal_description plate
_exptl_crystal_F_000 1424
_exptl_crystal_size_max 0.356
_exptl_crystal_size_mid 0.137
_exptl_crystal_size_min 0.053
_refine_diff_density_max 0.285
_refine_diff_density_min -0.262
_refine_ls_abs_structure_details
;
Classical Flack method preferred over Parsons because s.u. lower.
Value quoted is from the twinned data set
;
_refine_ls_abs_structure_Flack 0.01(4)
_refine_ls_extinction_method none
_refine_ls_goodness_of_fit_ref 1.019
_refine_ls_hydrogen_treatment mixed
_refine_ls_matrix_type full
_refine_ls_number_parameters 447
_refine_ls_number_reflns 7560
_refine_ls_number_restraints 2
_refine_ls_restrained_S_all 1.019
_refine_ls_R_factor_all 0.0386
_refine_ls_R_factor_gt 0.0369
_refine_ls_shift/su_max 0.000
_refine_ls_shift/su_mean 0.000
_refine_ls_structure_factor_coef Fsqd
_refine_ls_weighting_details 'w = 1/[\s^2^(Fo^2^)+(0.0825P)^2^] where P=(Fo^2^+2Fc^2^)/3'
_refine_ls_weighting_scheme calc
_refine_ls_wR_factor_gt 0.1020
_refine_ls_wR_factor_ref 0.1030
_reflns_number_gt 7158
_reflns_number_total 7560
_reflns_threshold_expression I>2\s(I)
_cod_data_source_file hb7711sup1.cif
_cod_data_source_block I
_cod_original_cell_volume 3373.5(2)
_cod_original_sg_symbol_H-M 'I a'
_cod_database_code 2311474
_shelx_space_group_comment
;
The symmetry employed for this shelxl refinement is uniquely defined
by the following loop, which should always be used as a source of
symmetry information in preference to the above space-group names.
They are only intended as comments.
;
_shelx_estimated_absorpt_t_min 0.579
_shelx_estimated_absorpt_t_max 0.914
_shelxl_version_number 2014/6

loop_
_space_group_symop_operation_xyz
'x, y, z'
'x+1/2, -y, z'
'x+1/2, y+1/2, z+1/2'
'x+1, -y+1/2, z+1/2'

loop_
_atom_site_type_symbol
_atom_site_label
_atom_site_fract_x
_atom_site_fract_y
_atom_site_fract_z
_atom_site_U_iso_or_equiv
_atom_site_adp_type
_atom_site_calc_flag
_atom_site_occupancy
S S1A 0.51009(7) 0.35123(4) 0.09817(5) 0.01486(18) Uani d 1
O O1A 0.0378(2) 0.43051(14) 0.46900(15) 0.0178(5) Uani d 1
H H1A 0.052(6) 0.470(3) 0.477(4) 0.049(18) Uiso d 1
C C2A 0.3492(3) 0.32341(17) 0.1298(2) 0.0147(6) Uani d 1
C C3A 0.3674(3) 0.27563(16) 0.20243(19) 0.0135(6) Uani d 1
H H3AA 0.4203 0.2390 0.1822 0.016 Uiso calc 1
H H3AB 0.2811 0.2579 0.2154 0.016 Uiso calc 1
C C4A 0.4307(3) 0.30021(16) 0.28593(19) 0.0121(6) Uani d 1
C C5A 0.6335(3) 0.35373(16) 0.3449(2) 0.0148(6) Uani d 1
H H5AA 0.6058 0.3391 0.3982 0.018 Uiso calc 1
C C6A 0.7480(3) 0.38594(17) 0.3417(2) 0.0153(7) Uani d 1
H H6AA 0.7983 0.3931 0.3919 0.018 Uiso calc 1
C C7A 0.7925(3) 0.40907(16) 0.2631(2) 0.0142(6) Uani d 1
C C8A 0.7129(3) 0.39895(16) 0.1893(2) 0.0135(6) Uani d 1
C C9A 0.5928(3) 0.36405(16) 0.1954(2) 0.0124(6) Uani d 1
C C10A 0.5526(3) 0.34068(16) 0.2725(2) 0.0124(6) Uani d 1
C C11A 0.3310(3) 0.33736(16) 0.33830(19) 0.0123(6) Uani d 1
C C12A 0.2219(3) 0.30484(16) 0.36687(19) 0.0148(6) Uani d 1
H H12A 0.2126 0.2598 0.3555 0.018 Uiso calc 1
C C13A 0.1268(3) 0.33628(17) 0.4112(2) 0.0149(6) Uani d 1
H H13A 0.0541 0.3127 0.4302 0.018 Uiso calc 1
C C14A 0.1377(3) 0.40280(17) 0.42807(18) 0.0133(6) Uani d 1
C C15A 0.2463(3) 0.43601(17) 0.40170(19) 0.0141(6) Uani d 1
H H15A 0.2561 0.4809 0.4140 0.017 Uiso calc 1
C C16A 0.3413(3) 0.40343(16) 0.35715(19) 0.0126(6) Uani d 1
H H16A 0.4149 0.4268 0.3392 0.015 Uiso calc 1
C C17A 0.4708(3) 0.23763(17) 0.3346(2) 0.0158(6) Uani d 1
H H17A 0.5427 0.2166 0.3062 0.024 Uiso calc 1
H H17B 0.3968 0.2079 0.3359 0.024 Uiso calc 1
H H17C 0.4982 0.2490 0.3924 0.024 Uiso calc 1
C C18A 0.2637(3) 0.38209(17) 0.1493(2) 0.0171(7) Uani d 1
H H18A 0.1811 0.3670 0.1712 0.026 Uiso calc 1
H H18B 0.2474 0.4072 0.0977 0.026 Uiso calc 1
H H18C 0.3079 0.4095 0.1916 0.026 Uiso calc 1
C C19A 0.2932(4) 0.28720(18) 0.0526(2) 0.0176(7) Uani d 1
H H19A 0.2037 0.2742 0.0631 0.026 Uiso calc 1
H H19B 0.3456 0.2485 0.0422 0.026 Uiso calc 1
H H19C 0.2943 0.3158 0.0033 0.026 Uiso calc 1
C C20A 0.9137(4) 0.44096(18) 0.2562(2) 0.0190(7) Uani d 1
H H20A 0.9663 0.4478 0.3055 0.023 Uiso calc 1
C C21A 0.9561(4) 0.46198(18) 0.1802(2) 0.0206(7) Uani d 1
H H21A 1.0380 0.4827 0.1765 0.025 Uiso calc 1
C C22A 0.8771(4) 0.45259(19) 0.1076(2) 0.0208(7) Uani d 1
H H22A 0.9064 0.4672 0.0546 0.025 Uiso calc 1
C C23A 0.7588(3) 0.42281(18) 0.1118(2) 0.0167(7) Uani d 1
H H23A 0.7065 0.4180 0.0619 0.020 Uiso calc 1
S S1B 0.52638(7) 0.64688(4) 0.89907(5) 0.01474(18) Uani d 1
O O1B 0.0356(3) 0.56057(13) 0.51496(15) 0.0181(5) Uani d 1
H H1B -0.014(6) 0.585(3) 0.488(4) 0.047(16) Uiso d 1
C C2B 0.3602(3) 0.67165(16) 0.8687(2) 0.0138(6) Uani d 1
C C3B 0.3668(3) 0.72023(16) 0.79605(19) 0.0135(6) Uani d 1
H H3BA 0.4195 0.7577 0.8160 0.016 Uiso calc 1
H H3BB 0.2779 0.7365 0.7842 0.016 Uiso calc 1
C C4B 0.4223(3) 0.69694(16) 0.71187(19) 0.0124(6) Uani d 1
C C5B 0.6165(4) 0.64319(16) 0.6496(2) 0.0152(6) Uani d 1
H H5BA 0.5798 0.6559 0.5966 0.018 Uiso calc 1
C C6B 0.7329(4) 0.61284(18) 0.6515(2) 0.0163(7) Uani d 1
H H6BA 0.7765 0.6058 0.6004 0.020 Uiso calc 1
C C7B 0.7904(3) 0.59146(16) 0.7290(2) 0.0148(6) Uani d 1
C C8B 0.7207(3) 0.60154(16) 0.8042(2) 0.0129(6) Uani d 1
C C9B 0.5974(3) 0.63472(16) 0.8002(2) 0.0124(6) Uani d 1
C C10B 0.5467(3) 0.65688(16) 0.7238(2) 0.0131(6) Uani d 1
C C11B 0.3193(3) 0.66021(17) 0.65836(19) 0.0136(6) Uani d 1
C C12B 0.2095(3) 0.69261(16) 0.62686(19) 0.0148(6) Uani d 1
H H12B 0.1993 0.7375 0.6388 0.018 Uiso calc 1
C C13B 0.1148(3) 0.66103(18) 0.5785(2) 0.0162(7) Uani d 1
H H13B 0.0409 0.6841 0.5577 0.019 Uiso calc 1
C C14B 0.1287(3) 0.59546(17) 0.56087(19) 0.0151(6) Uani d 1
C C15B 0.2358(3) 0.56191(17) 0.5911(2) 0.0158(6) Uani d 1
H H15B 0.2451 0.5170 0.5792 0.019 Uiso calc 1
C C16B 0.3308(3) 0.59444(17) 0.6394(2) 0.0162(7) Uani d 1
H H16B 0.4048 0.5712 0.6598 0.019 Uiso calc 1
C C17B 0.4583(3) 0.76053(18) 0.6652(2) 0.0164(6) Uani d 1
H H17D 0.4825 0.7502 0.6075 0.025 Uiso calc 1
H H17E 0.5315 0.7815 0.6950 0.025 Uiso calc 1
H H17F 0.3836 0.7899 0.6638 0.025 Uiso calc 1
C C18B 0.2769(3) 0.61185(17) 0.8491(2) 0.0171(7) Uani d 1
H H18D 0.1910 0.6256 0.8282 0.026 Uiso calc 1
H H18E 0.2679 0.5861 0.9006 0.026 Uiso calc 1
H H18F 0.3184 0.5855 0.8062 0.026 Uiso calc 1
C C19B 0.3099(4) 0.70637(18) 0.9469(2) 0.0173(6) Uani d 1
H H19D 0.2174 0.7159 0.9385 0.026 Uiso calc 1
H H19E 0.3577 0.7470 0.9559 0.026 Uiso calc 1
H H19F 0.3223 0.6783 0.9964 0.026 Uiso calc 1
C C20B 0.9126(4) 0.56092(18) 0.7331(2) 0.0179(7) Uani d 1
H H20B 0.9581 0.5542 0.6826 0.021 Uiso calc 1
C C21B 0.9672(4) 0.54077(17) 0.8083(2) 0.0187(7) Uani d 1
H H21B 1.0499 0.5204 0.8100 0.022 Uiso calc 1
C C22B 0.8995(4) 0.55050(17) 0.8832(2) 0.0186(7) Uani d 1
H H22B 0.9374 0.5371 0.9356 0.022 Uiso calc 1
C C23B 0.7789(3) 0.57927(17) 0.8812(2) 0.0158(6) Uani d 1
H H23B 0.7338 0.5843 0.9321 0.019 Uiso calc 1

loop_
_atom_site_aniso_label
_atom_site_aniso_U_11
_atom_site_aniso_U_22
_atom_site_aniso_U_33
_atom_site_aniso_U_12
_atom_site_aniso_U_13
_atom_site_aniso_U_23
S1A 0.0142(4) 0.0190(4) 0.0113(4) -0.0012(3) -0.0001(3) 0.0011(3)
O1A 0.0157(12) 0.0184(13) 0.0196(11) -0.0003(10) 0.0041(9) -0.0050(9)
C2A 0.0134(15) 0.0158(17) 0.0149(15) -0.0004(13) 0.0000(11) 0.0002(12)
C3A 0.0138(16) 0.0114(16) 0.0152(14) 0.0009(12) 0.0008(11) -0.0025(11)
C4A 0.0130(15) 0.0099(15) 0.0134(14) -0.0002(12) 0.0010(11) 0.0003(10)
C5A 0.0170(17) 0.0138(16) 0.0137(15) 0.0024(12) 0.0018(12) -0.0003(11)
C6A 0.0170(17) 0.0131(17) 0.0157(16) 0.0009(13) -0.0021(12) -0.0030(12)
C7A 0.0131(16) 0.0099(16) 0.0194(16) 0.0026(13) 0.0009(12) -0.0009(11)
C8A 0.0139(16) 0.0099(16) 0.0167(16) 0.0020(13) 0.0024(11) -0.0008(11)
C9A 0.0115(16) 0.0116(15) 0.0140(14) 0.0030(12) -0.0008(11) -0.0005(11)
C10A 0.0143(17) 0.0105(15) 0.0126(15) 0.0016(13) 0.0011(11) -0.0016(11)
C11A 0.0149(16) 0.0124(15) 0.0095(13) -0.0006(13) -0.0011(11) 0.0009(11)
C12A 0.0180(16) 0.0137(16) 0.0127(14) -0.0023(13) 0.0009(11) -0.0015(11)
C13A 0.0148(16) 0.0153(16) 0.0145(15) -0.0022(13) 0.0004(11) -0.0009(12)
C14A 0.0138(15) 0.0166(16) 0.0095(14) 0.0013(12) -0.0007(10) -0.0010(11)
C15A 0.0192(17) 0.0108(15) 0.0122(14) -0.0007(12) -0.0005(12) -0.0012(11)
C16A 0.0122(15) 0.0125(16) 0.0129(15) -0.0028(12) -0.0012(11) 0.0022(11)
C17A 0.0177(16) 0.0120(16) 0.0175(15) -0.0006(12) -0.0023(12) 0.0014(11)
C18A 0.0178(17) 0.0154(17) 0.0180(16) 0.0034(13) -0.0005(12) 0.0014(12)
C19A 0.0200(17) 0.0190(18) 0.0135(15) -0.0002(13) -0.0013(12) -0.0008(12)
C20A 0.0170(17) 0.0149(18) 0.0251(17) -0.0011(14) -0.0003(12) -0.0020(12)
C21A 0.0165(17) 0.0136(17) 0.032(2) -0.0022(13) 0.0031(13) 0.0003(13)
C22A 0.0212(18) 0.0188(18) 0.0227(17) -0.0032(14) 0.0071(13) 0.0024(13)
C23A 0.0172(16) 0.0142(17) 0.0188(16) -0.0004(13) 0.0023(12) -0.0001(12)
S1B 0.0136(4) 0.0194(4) 0.0112(4) 0.0009(3) -0.0001(3) 0.0008(3)
O1B 0.0176(13) 0.0176(13) 0.0187(12) 0.0001(10) -0.0071(9) -0.0017(9)
C2B 0.0143(15) 0.0122(16) 0.0148(14) 0.0010(12) 0.0000(11) -0.0007(11)
C3B 0.0147(16) 0.0108(16) 0.0150(15) 0.0002(12) -0.0015(11) -0.0026(11)
C4B 0.0134(15) 0.0111(16) 0.0125(14) 0.0012(12) -0.0007(11) -0.0008(11)
C5B 0.0192(18) 0.0140(16) 0.0122(15) -0.0001(13) -0.0002(12) -0.0012(11)
C6B 0.0179(17) 0.0166(17) 0.0145(15) -0.0006(13) 0.0031(12) -0.0013(12)
C7B 0.0154(17) 0.0098(16) 0.0191(16) -0.0006(13) -0.0014(12) -0.0017(11)
C8B 0.0129(16) 0.0087(15) 0.0170(16) -0.0027(12) -0.0001(11) 0.0005(11)
C9B 0.0131(16) 0.0104(15) 0.0136(14) -0.0011(12) 0.0011(11) -0.0009(11)
C10B 0.0144(17) 0.0122(16) 0.0127(15) -0.0001(13) -0.0006(12) -0.0029(11)
C11B 0.0178(17) 0.0127(15) 0.0101(14) -0.0006(13) -0.0006(11) 0.0002(11)
C12B 0.0190(17) 0.0137(16) 0.0117(14) 0.0022(13) 0.0004(11) -0.0020(11)
C13B 0.0171(17) 0.0176(17) 0.0138(15) 0.0032(13) -0.0001(12) 0.0000(12)
C14B 0.0185(16) 0.0180(17) 0.0087(14) -0.0039(13) 0.0002(11) -0.0012(11)
C15B 0.0201(17) 0.0115(16) 0.0156(15) -0.0005(13) -0.0021(12) -0.0007(11)
C16B 0.0186(17) 0.0145(17) 0.0152(15) 0.0019(13) -0.0026(12) 0.0011(12)
C17B 0.0171(16) 0.0158(17) 0.0164(15) 0.0009(13) 0.0004(11) 0.0005(12)
C18B 0.0175(17) 0.0158(18) 0.0178(16) -0.0026(13) -0.0007(12) 0.0010(12)
C19B 0.0184(16) 0.0175(17) 0.0159(15) 0.0005(13) 0.0008(11) -0.0013(12)
C20B 0.0189(18) 0.0123(17) 0.0226(17) -0.0023(13) 0.0025(13) -0.0017(12)
C21B 0.0143(17) 0.0122(17) 0.0296(18) -0.0001(12) -0.0006(13) 0.0004(13)
C22B 0.0192(18) 0.0136(17) 0.0226(17) -0.0014(13) -0.0056(13) 0.0039(13)
C23B 0.0164(17) 0.0141(16) 0.0166(16) -0.0020(13) -0.0012(12) 0.0002(11)

loop_
_atom_type_symbol
_atom_type_description
_atom_type_scat_dispersion_real
_atom_type_scat_dispersion_imag
_atom_type_scat_source
C C 0.0181 0.0091 'International Tables Vol C Tables 4.2.6.8 and 6.1.1.4'
H H 0.0000 0.0000 'International Tables Vol C Tables 4.2.6.8 and 6.1.1.4'
O O 0.0492 0.0322 'International Tables Vol C Tables 4.2.6.8 and 6.1.1.4'
S S 0.3331 0.5567 'International Tables Vol C Tables 4.2.6.8 and 6.1.1.4'

loop_
_geom_angle_atom_site_label_1
_geom_angle_atom_site_label_2
_geom_angle_atom_site_label_3
_geom_angle
C9A S1A C2A 103.04(15)
C14A O1A H1A 111(4)
C3A C2A C19A 109.0(3)
C3A C2A C18A 114.5(3)
C19A C2A C18A 109.8(3)
C3A C2A S1A 108.4(2)
C19A C2A S1A 104.8(2)
C18A C2A S1A 109.8(2)
C2A C3A C4A 118.5(3)
C2A C3A H3AA 107.7
C4A C3A H3AA 107.7
C2A C3A H3AB 107.7
C4A C3A H3AB 107.7
H3AA C3A H3AB 107.1
C10A C4A C11A 111.6(3)
C10A C4A C3A 112.8(3)
C11A C4A C3A 110.6(3)
C10A C4A C17A 108.3(3)
C11A C4A C17A 108.4(3)
C3A C4A C17A 104.8(3)
C6A C5A C10A 123.5(3)
C6A C5A H5AA 118.2
C10A C5A H5AA 118.2
C5A C6A C7A 120.0(3)
C5A C6A H6AA 120.0
C7A C6A H6AA 120.0
C20A C7A C6A 122.0(3)
C20A C7A C8A 119.5(3)
C6A C7A C8A 118.5(3)
C23A C8A C7A 117.6(3)
C23A C8A C9A 122.8(3)
C7A C8A C9A 119.6(3)
C10A C9A C8A 120.8(3)
C10A C9A S1A 124.8(3)
C8A C9A S1A 114.4(2)
C9A C10A C5A 117.5(3)
C9A C10A C4A 125.4(3)
C5A C10A C4A 117.1(3)
C16A C11A C12A 117.0(3)
C16A C11A C4A 123.4(3)
C12A C11A C4A 119.5(3)
C13A C12A C11A 122.0(3)
C13A C12A H12A 119.0
C11A C12A H12A 119.0
C12A C13A C14A 120.1(3)
C12A C13A H13A 120.0
C14A C13A H13A 120.0
O1A C14A C15A 124.5(3)
O1A C14A C13A 116.4(3)
C15A C14A C13A 119.1(3)
C14A C15A C16A 120.0(3)
C14A C15A H15A 120.0
C16A C15A H15A 120.0
C15A C16A C11A 121.8(3)
C15A C16A H16A 119.1
C11A C16A H16A 119.1
C4A C17A H17A 109.5
C4A C17A H17B 109.5
H17A C17A H17B 109.5
C4A C17A H17C 109.5
H17A C17A H17C 109.5
H17B C17A H17C 109.5
C2A C18A H18A 109.5
C2A C18A H18B 109.5
H18A C18A H18B 109.5
C2A C18A H18C 109.5
H18A C18A H18C 109.5
H18B C18A H18C 109.5
C2A C19A H19A 109.5
C2A C19A H19B 109.5
H19A C19A H19B 109.5
C2A C19A H19C 109.5
H19A C19A H19C 109.5
H19B C19A H19C 109.5
C21A C20A C7A 121.4(3)
C21A C20A H20A 119.3
C7A C20A H20A 119.3
C20A C21A C22A 119.2(4)
C20A C21A H21A 120.4
C22A C21A H21A 120.4
C23A C22A C21A 121.2(3)
C23A C22A H22A 119.4
C21A C22A H22A 119.4
C22A C23A C8A 121.2(3)
C22A C23A H23A 119.4
C8A C23A H23A 119.4
C9B S1B C2B 102.31(15)
C14B O1B H1B 111(4)
C18B C2B C3B 114.3(3)
C18B C2B C19B 109.7(3)
C3B C2B C19B 109.2(3)
C18B C2B S1B 110.1(2)
C3B C2B S1B 108.5(2)
C19B C2B S1B 104.6(2)
C2B C3B C4B 118.3(3)
C2B C3B H3BA 107.7
C4B C3B H3BA 107.7
C2B C3B H3BB 107.7
C4B C3B H3BB 107.7
H3BA C3B H3BB 107.1
C10B C4B C11B 111.5(3)
C10B C4B C3B 112.9(3)
C11B C4B C3B 111.3(3)
C10B C4B C17B 107.6(3)
C11B C4B C17B 108.8(3)
C3B C4B C17B 104.5(3)
C6B C5B C10B 122.8(3)
C6B C5B H5BA 118.6
C10B C5B H5BA 118.6
C5B C6B C7B 120.7(3)
C5B C6B H6BA 119.7
C7B C6B H6BA 119.7
C20B C7B C6B 122.0(3)
C20B C7B C8B 119.9(3)
C6B C7B C8B 118.1(3)
C23B C8B C7B 117.5(3)
C23B C8B C9B 122.6(3)
C7B C8B C9B 119.9(3)
C10B C9B C8B 120.3(3)
C10B C9B S1B 125.1(3)
C8B C9B S1B 114.6(2)
C9B C10B C5B 118.1(3)
C9B C10B C4B 125.5(3)
C5B C10B C4B 116.4(3)
C16B C11B C12B 117.4(3)
C16B C11B C4B 122.3(3)
C12B C11B C4B 120.2(3)
C13B C12B C11B 121.7(3)
C13B C12B H12B 119.1
C11B C12B H12B 119.1
C12B C13B C14B 119.5(3)
C12B C13B H13B 120.2
C14B C13B H13B 120.2
C15B C14B C13B 120.3(3)
C15B C14B O1B 117.3(3)
C13B C14B O1B 122.4(3)
C14B C15B C16B 119.6(3)
C14B C15B H15B 120.2
C16B C15B H15B 120.2
C11B C16B C15B 121.4(3)
C11B C16B H16B 119.3
C15B C16B H16B 119.3
C4B C17B H17D 109.5
C4B C17B H17E 109.5
H17D C17B H17E 109.5
C4B C17B H17F 109.5
H17D C17B H17F 109.5
H17E C17B H17F 109.5
C2B C18B H18D 109.5
C2B C18B H18E 109.5
H18D C18B H18E 109.5
C2B C18B H18F 109.5
H18D C18B H18F 109.5
H18E C18B H18F 109.5
C2B C19B H19D 109.5
C2B C19B H19E 109.5
H19D C19B H19E 109.5
C2B C19B H19F 109.5
H19D C19B H19F 109.5
H19E C19B H19F 109.5
C21B C20B C7B 121.4(3)
C21B C20B H20B 119.3
C7B C20B H20B 119.3
C20B C21B C22B 119.4(4)
C20B C21B H21B 120.3
C22B C21B H21B 120.3
C23B C22B C21B 120.7(3)
C23B C22B H22B 119.7
C21B C22B H22B 119.7
C22B C23B C8B 121.1(3)
C22B C23B H23B 119.4
C8B C23B H23B 119.4

loop_
_geom_bond_atom_site_label_1
_geom_bond_atom_site_label_2
_geom_bond_distance
S1A C9A 1.762(3)
S1A C2A 1.839(4)
O1A C14A 1.360(4)
O1A H1A 0.84(6)
C2A C3A 1.524(4)
C2A C19A 1.533(4)
C2A C18A 1.534(5)
C3A C4A 1.546(4)
C3A H3AA 0.9900
C3A H3AB 0.9900
C4A C10A 1.529(5)
C4A C11A 1.544(4)
C4A C17A 1.553(4)
C5A C6A 1.357(5)
C5A C10A 1.427(5)
C5A H5AA 0.9500
C6A C7A 1.424(5)
C6A H6AA 0.9500
C7A C20A 1.419(5)
C7A C8A 1.427(4)
C8A C23A 1.419(5)
C8A C9A 1.439(5)
C9A C10A 1.390(5)
C11A C16A 1.397(5)
C11A C12A 1.397(5)
C12A C13A 1.384(5)
C12A H12A 0.9500
C13A C14A 1.400(5)
C13A H13A 0.9500
C14A C15A 1.388(5)
C15A C16A 1.397(5)
C15A H15A 0.9500
C16A H16A 0.9500
C17A H17A 0.9800
C17A H17B 0.9800
C17A H17C 0.9800
C18A H18A 0.9800
C18A H18B 0.9800
C18A H18C 0.9800
C19A H19A 0.9800
C19A H19B 0.9800
C19A H19C 0.9800
C20A C21A 1.365(5)
C20A H20A 0.9500
C21A C22A 1.407(5)
C21A H21A 0.9500
C22A C23A 1.370(5)
C22A H22A 0.9500
C23A H23A 0.9500
S1B C9B 1.768(3)
S1B C2B 1.840(3)
O1B C14B 1.389(4)
O1B H1B 0.83(6)
C2B C18B 1.529(5)
C2B C3B 1.530(4)
C2B C19B 1.537(4)
C3B C4B 1.545(4)
C3B H3BA 0.9900
C3B H3BB 0.9900
C4B C10B 1.533(5)
C4B C11B 1.540(4)
C4B C17B 1.555(5)
C5B C6B 1.353(5)
C5B C10B 1.427(4)
C5B H5BA 0.9500
C6B C7B 1.421(5)
C6B H6BA 0.9500
C7B C20B 1.409(5)
C7B C8B 1.426(5)
C8B C23B 1.423(5)
C8B C9B 1.444(5)
C9B C10B 1.385(5)
C11B C16B 1.394(5)
C11B C12B 1.396(5)
C12B C13B 1.387(5)
C12B H12B 0.9500
C13B C14B 1.388(5)
C13B H13B 0.9500
C14B C15B 1.379(5)
C15B C16B 1.398(5)
C15B H15B 0.9500
C16B H16B 0.9500
C17B H17D 0.9800
C17B H17E 0.9800
C17B H17F 0.9800
C18B H18D 0.9800
C18B H18E 0.9800
C18B H18F 0.9800
C19B H19D 0.9800
C19B H19E 0.9800
C19B H19F 0.9800
C20B C21B 1.370(5)
C20B H20B 0.9500
C21B C22B 1.411(5)
C21B H21B 0.9500
C22B C23B 1.378(5)
C22B H22B 0.9500
C23B H23B 0.9500

loop_
_geom_hbond_atom_site_label_D
_geom_hbond_atom_site_label_H
_geom_hbond_atom_site_label_A
_geom_hbond_site_symmetry_A
_geom_hbond_distance_DH
_geom_hbond_distance_HA
_geom_hbond_distance_DA
_geom_hbond_angle_DHA
O1A H1A O1B . 0.84(6) 1.96(6) 2.777(4) 162(6)
O1B H1B Cg1 2_465 0.83(6) 3.18(6) 3.959(4) 158(6)

loop_
_geom_torsion_atom_site_label_1
_geom_torsion_atom_site_label_2
_geom_torsion_atom_site_label_3
_geom_torsion_atom_site_label_4
_geom_torsion
C9A S1A C2A C3A -42.3(2)
C9A S1A C2A C19A -158.7(2)
C9A S1A C2A C18A 83.4(2)
C19A C2A C3A C4A 176.4(3)
C18A C2A C3A C4A -60.1(4)
S1A C2A C3A C4A 62.8(3)
C2A C3A C4A C10A -46.3(4)
C2A C3A C4A C11A 79.5(4)
C2A C3A C4A C17A -163.9(3)
C10A C5A C6A C7A 0.4(5)
C5A C6A C7A C20A -177.7(3)
C5A C6A C7A C8A 1.6(5)
C20A C7A C8A C23A -1.1(5)
C6A C7A C8A C23A 179.6(3)
C20A C7A C8A C9A 177.2(3)
C6A C7A C8A C9A -2.1(5)
C23A C8A C9A C10A 179.0(3)
C7A C8A C9A C10A 0.7(5)
C23A C8A C9A S1A 1.9(4)
C7A C8A C9A S1A -176.4(2)
C2A S1A C9A C10A 15.4(3)
C2A S1A C9A C8A -167.7(2)
C8A C9A C10A C5A 1.1(5)
S1A C9A C10A C5A 177.9(2)
C8A C9A C10A C4A -176.8(3)
S1A C9A C10A C4A 0.0(5)
C6A C5A C10A C9A -1.8(5)
C6A C5A C10A C4A 176.3(3)
C11A C4A C10A C9A -114.1(4)
C3A C4A C10A C9A 11.2(5)
C17A C4A C10A C9A 126.6(3)
C11A C4A C10A C5A 67.9(4)
C3A C4A C10A C5A -166.8(3)
C17A C4A C10A C5A -51.3(4)
C10A C4A C11A C16A 11.0(4)
C3A C4A C11A C16A -115.5(3)
C17A C4A C11A C16A 130.2(3)
C10A C4A C11A C12A -171.1(3)
C3A C4A C11A C12A 62.4(4)
C17A C4A C11A C12A -51.9(4)
C16A C11A C12A C13A 0.6(5)
C4A C11A C12A C13A -177.4(3)
C11A C12A C13A C14A 0.5(5)
C12A C13A C14A O1A 177.5(3)
C12A C13A C14A C15A -1.7(5)
O1A C14A C15A C16A -177.5(3)
C13A C14A C15A C16A 1.6(5)
C14A C15A C16A C11A -0.4(5)
C12A C11A C16A C15A -0.7(5)
C4A C11A C16A C15A 177.2(3)
C6A C7A C20A C21A 179.0(3)
C8A C7A C20A C21A -0.3(5)
C7A C20A C21A C22A 0.9(5)
C20A C21A C22A C23A 0.0(6)
C21A C22A C23A C8A -1.5(6)
C7A C8A C23A C22A 2.1(5)
C9A C8A C23A C22A -176.2(3)
C9B S1B C2B C18B 82.3(2)
C9B S1B C2B C3B -43.5(2)
C9B S1B C2B C19B -159.9(2)
C18B C2B C3B C4B -60.1(4)
C19B C2B C3B C4B 176.7(3)
S1B C2B C3B C4B 63.3(3)
C2B C3B C4B C10B -44.8(4)
C2B C3B C4B C11B 81.4(4)
C2B C3B C4B C17B -161.4(3)
C10B C5B C6B C7B 1.5(6)
C5B C6B C7B C20B -178.7(3)
C5B C6B C7B C8B 1.4(5)
C20B C7B C8B C23B -0.5(5)
C6B C7B C8B C23B 179.4(3)
C20B C7B C8B C9B 178.0(3)
C6B C7B C8B C9B -2.1(5)
C23B C8B C9B C10B 178.3(3)
C7B C8B C9B C10B -0.1(5)
C23B C8B C9B S1B 1.3(4)
C7B C8B C9B S1B -177.2(2)
C2B S1B C9B C10B 15.7(3)
C2B S1B C9B C8B -167.4(2)
C8B C9B C10B C5B 3.0(5)
S1B C9B C10B C5B 179.7(3)
C8B C9B C10B C4B -175.3(3)
S1B C9B C10B C4B 1.4(5)
C6B C5B C10B C9B -3.8(5)
C6B C5B C10B C4B 174.7(3)
C11B C4B C10B C9B -117.2(4)
C3B C4B C10B C9B 8.9(5)
C17B C4B C10B C9B 123.7(3)
C11B C4B C10B C5B 64.5(4)
C3B C4B C10B C5B -169.4(3)
C17B C4B C10B C5B -54.6(4)
C10B C4B C11B C16B 12.2(4)
C3B C4B C11B C16B -114.8(3)
C17B C4B C11B C16B 130.7(3)
C10B C4B C11B C12B -167.8(3)
C3B C4B C11B C12B 65.2(4)
C17B C4B C11B C12B -49.4(4)
C16B C11B C12B C13B 0.0(5)
C4B C11B C12B C13B -179.9(3)
C11B C12B C13B C14B 0.1(5)
C12B C13B C14B C15B 0.0(5)
C12B C13B C14B O1B 178.1(3)
C13B C14B C15B C16B -0.3(5)
O1B C14B C15B C16B -178.4(3)
C12B C11B C16B C15B -0.3(5)
C4B C11B C16B C15B 179.6(3)
C14B C15B C16B C11B 0.4(5)
C6B C7B C20B C21B 179.7(3)
C8B C7B C20B C21B -0.4(5)
C7B C20B C21B C22B 0.3(5)
C20B C21B C22B C23B 0.8(5)
C21B C22B C23B C8B -1.7(5)
C7B C8B C23B C22B 1.6(5)
C9B C8B C23B C22B -176.9(3)
